data_7102954
loop_
_publ_author_name
'Chen, Xu-Dong'
'Wu, Hui-Fang'
'Du, Miao'

_publ_section_title
;
 Controllable preparation of Zn(II) coordination polymers: unusual
 solvothermal formation of a LiGe-type framework directed by in situ
 S-S coupling of 5-(4-pyridyl)-1H-1,2,4-triazole-3-thiol.
;
_journal_issue 11
_journal_name_full 'Chemical communications (Cambridge, England)'
_journal_page_first 1296
_journal_page_last 1298
_journal_paper_doi 10.1039/b716461k
_journal_year 2008
_chemical_formula_sum 'C14 H14 N8 O2 S2'
_chemical_formula_weight 390.45
_chemical_name_systematic
;
?
;
_space_group_IT_number 14
_symmetry_cell_setting monoclinic
_symmetry_space_group_name_Hall '-P 2yn'
_symmetry_space_group_name_H-M 'P 1 21/n 1'
_atom_sites_solution_hydrogens geom
_atom_sites_solution_primary direct
_atom_sites_solution_secondary difmap
_audit_creation_method SHELXL-97
_cell_angle_alpha 90.00
_cell_angle_beta 108.450(2)
_cell_angle_gamma 90.00
_cell_formula_units_Z 4
_cell_length_a 15.643(2)
_cell_length_b 7.6580(11)
_cell_length_c 15.707(2)
_cell_measurement_reflns_used 1328
_cell_measurement_temperature 293(2)
_cell_measurement_theta_max 25.64
_cell_measurement_theta_min 2.67
_cell_volume 1784.8(4)
_computing_cell_refinement 'Bruker APEX II'
_computing_data_collection 'Bruker APEX II'
_computing_data_reduction 'Bruker SAINT'
_computing_molecular_graphics 'Bruker SHELXTL'
_computing_publication_material 'Bruker SHELXTL'
_computing_structure_refinement 'SHELXL-97 (Sheldrick, 1997)'
_computing_structure_solution 'SHELXS-97 (Sheldrick, 1990)'
_diffrn_ambient_temperature 293(2)
_diffrn_measured_fraction_theta_full 0.999
_diffrn_measured_fraction_theta_max 0.999
_diffrn_measurement_device_type 'APEX II CCD area detector'
_diffrn_measurement_method 'phi and omega scans'
_diffrn_radiation_monochromator graphite
_diffrn_radiation_source 'fine-focus sealed tube'
_diffrn_radiation_type MoK\a
_diffrn_radiation_wavelength 0.71073
_diffrn_reflns_av_R_equivalents 0.0343
_diffrn_reflns_av_sigmaI/netI 0.0576
_diffrn_reflns_limit_h_max 18
_diffrn_reflns_limit_h_min -14
_diffrn_reflns_limit_k_max 9
_diffrn_reflns_limit_k_min -9
_diffrn_reflns_limit_l_max 15
_diffrn_reflns_limit_l_min -18
_diffrn_reflns_number 8845
_diffrn_reflns_theta_full 25.01
_diffrn_reflns_theta_max 25.01
_diffrn_reflns_theta_min 2.22
_exptl_absorpt_coefficient_mu 0.326
_exptl_absorpt_correction_T_max 1.000000
_exptl_absorpt_correction_T_min 0.719365
_exptl_absorpt_correction_type multi-scan
_exptl_absorpt_process_details SADABS
_exptl_crystal_colour Colorless
_exptl_crystal_density_diffrn 1.453
_exptl_crystal_density_meas ?
_exptl_crystal_density_method 'not measured'
_exptl_crystal_description Prism
_exptl_crystal_F_000 808
_exptl_crystal_size_max 0.38
_exptl_crystal_size_mid 0.22
_exptl_crystal_size_min 0.21
_refine_diff_density_max 0.479
_refine_diff_density_min -0.410
_refine_diff_density_rms 0.053
_refine_ls_extinction_method none
_refine_ls_goodness_of_fit_ref 1.040
_refine_ls_hydrogen_treatment constr
_refine_ls_matrix_type full
_refine_ls_number_parameters 235
_refine_ls_number_reflns 3132
_refine_ls_number_restraints 0
_refine_ls_restrained_S_all 1.040
_refine_ls_R_factor_all 0.0702
_refine_ls_R_factor_gt 0.0463
_refine_ls_shift/su_max 0.001
_refine_ls_shift/su_mean 0.000
_refine_ls_structure_factor_coef Fsqd
_refine_ls_weighting_details 'calc w=1/[\s^2^(Fo^2^)+(0.0381P)^2^+1.5891P] where P=(Fo^2^+2Fc^2^)/3'
_refine_ls_weighting_scheme calc
_refine_ls_wR_factor_gt 0.1103
_refine_ls_wR_factor_ref 0.1236
_reflns_number_gt 2264
_reflns_number_total 3132
_reflns_threshold_expression >2sigma(I)
_cod_data_source_file b716461k.txt
_cod_data_source_block dppt.2H~2~O
_cod_depositor_comments
;
The following automatic conversions were performed:
'_symmetry_cell_setting' value 'Monoclinic' changed to 'monoclinic'
according to '/home/saulius/struct/CIF-dictionaries/cif_core.dic'
dictionary named 'cif_core.dic' version 2.4.1 from
2010-06-29.

'_exptl_absorpt_correction_type' value 'MULTI-SCAN' changed
to 'multi-scan' according to
'/home/saulius/struct/CIF-dictionaries/cif_core.dic' dictionary named
'cif_core.dic' version 2.4.1 from 2010-06-29.

Automatic conversion script
Id: cif_fix_enum 1527 2010-12-29 10:47:43Z saulius 

The following automatic conversions were performed:

'_exptl_crystal_density_meas' value 'None' was changed to '?' - the
value is perceived as not measured.

Automatic conversion script
Id: cif_fix_values 3008 2015-01-20 13:52:24Z robertas 
;
_cod_original_sg_symbol_H-M P2(1)/n
_cod_database_code 7102954

loop_
_symmetry_equiv_pos_as_xyz
'x, y, z'
'-x+1/2, y+1/2, -z+1/2'
'-x, -y, -z'
'x-1/2, -y-1/2, z-1/2'

loop_
_atom_site_label
_atom_site_type_symbol
_atom_site_fract_x
_atom_site_fract_y
_atom_site_fract_z
_atom_site_U_iso_or_equiv
_atom_site_adp_type
_atom_site_occupancy
_atom_site_symmetry_multiplicity
_atom_site_calc_flag
_atom_site_refinement_flags
_atom_site_disorder_assembly
_atom_site_disorder_group
S1 S 0.75219(5) 1.20238(12) 0.83482(5) 0.0449(2) Uani 1 1 d . . .
S2 S 0.69879(6) 0.98867(11) 0.88043(6) 0.0450(2) Uani 1 1 d . . .
N1 N 0.56600(17) 1.3252(3) 0.61360(17) 0.0429(6) Uani 1 1 d . . .
N2 N 0.61029(17) 1.3340(3) 0.70220(16) 0.0412(6) Uani 1 1 d . . .
H2 H 0.5962 1.4023 0.7391 0.049 Uiso 1 1 calc R . .
N3 N 0.68306(16) 1.1350(3) 0.65269(16) 0.0372(6) Uani 1 1 d . . .
N4 N 0.53312(18) 1.0255(4) 0.31635(17) 0.0467(7) Uani 1 1 d . . .
N5 N 0.47411(16) 1.1701(3) 0.89775(16) 0.0370(6) Uani 1 1 d . . .
N6 N 0.52696(16) 1.0931(3) 0.85582(16) 0.0387(6) Uani 1 1 d . . .
H6' H 0.5090 1.0541 0.8017 0.046 Uiso 1 1 calc R . .
N7 N 0.61762(16) 1.1581(3) 0.98963(15) 0.0356(6) Uani 1 1 d . . .
N8 N 0.44932(17) 1.4659(3) 1.17989(17) 0.0416(6) Uani 1 1 d . . .
C1 C 0.61215(19) 1.2030(4) 0.58624(19) 0.0353(7) Uani 1 1 d . . .
C2 C 0.67931(19) 1.2218(4) 0.72488(19) 0.0365(7) Uani 1 1 d . . .
C3 C 0.58643(19) 1.1446(4) 0.49286(19) 0.0364(7) Uani 1 1 d . . .
C4 C 0.6312(2) 1.0099(4) 0.4665(2) 0.0464(8) Uani 1 1 d . . .
H4 H 0.6802 0.9564 0.5081 0.056 Uiso 1 1 calc R . .
C5 C 0.6031(2) 0.9555(5) 0.3788(2) 0.0538(9) Uani 1 1 d . . .
H5 H 0.6345 0.8655 0.3623 0.065 Uiso 1 1 calc R . .
C6 C 0.4900(2) 1.1551(4) 0.3422(2) 0.0463(8) Uani 1 1 d . . .
H6 H 0.4408 1.2052 0.2994 0.056 Uiso 1 1 calc R . .
C7 C 0.5139(2) 1.2190(4) 0.4281(2) 0.0437(8) Uani 1 1 d . . .
H7 H 0.4820 1.3106 0.4426 0.052 Uiso 1 1 calc R . .
C8 C 0.53148(19) 1.2085(4) 0.97838(18) 0.0325(6) Uani 1 1 d . . .
C9 C 0.61187(19) 1.0865(4) 0.91127(19) 0.0359(7) Uani 1 1 d . . .
C10 C 0.50310(19) 1.2961(4) 1.04804(19) 0.0333(6) Uani 1 1 d . . .
C11 C 0.4131(2) 1.3343(4) 1.0349(2) 0.0395(7) Uani 1 1 d . . .
H11 H 0.3691 1.3043 0.9815 0.047 Uiso 1 1 calc R . .
C12 C 0.3900(2) 1.4173(4) 1.1022(2) 0.0427(8) Uani 1 1 d . . .
H12 H 0.3294 1.4408 1.0929 0.051 Uiso 1 1 calc R . .
C13 C 0.5354(2) 1.4300(4) 1.1914(2) 0.0462(8) Uani 1 1 d . . .
H13 H 0.5780 1.4631 1.2451 0.055 Uiso 1 1 calc R . .
C14 C 0.5650(2) 1.3466(4) 1.1283(2) 0.0408(7) Uani 1 1 d . . .
H14 H 0.6261 1.3245 1.1397 0.049 Uiso 1 1 calc R . .
O1 O 0.7676(2) 1.0829(5) 0.1540(2) 0.1307(15) Uani 1 1 d . . .
H1A H 0.7332 1.0989 0.1006 0.196 Uiso 1 1 d R . .
H1B H 0.7727 0.9766 0.1705 0.196 Uiso 1 1 d R . .
O2 O 0.7162(2) 0.7761(8) 0.1996(3) 0.173(2) Uani 1 1 d . . .
H2A H 0.7215 0.7130 0.2456 0.260 Uiso 1 1 d R . .
H2B H 0.6600 0.7886 0.1731 0.260 Uiso 1 1 d R . .

loop_
_atom_site_aniso_label
_atom_site_aniso_U_11
_atom_site_aniso_U_22
_atom_site_aniso_U_33
_atom_site_aniso_U_23
_atom_site_aniso_U_13
_atom_site_aniso_U_12
S1 0.0378(4) 0.0617(5) 0.0347(4) -0.0095(4) 0.0105(3) -0.0068(4)
S2 0.0517(5) 0.0455(5) 0.0418(5) 0.0004(4) 0.0204(4) 0.0131(4)
N1 0.0495(15) 0.0463(16) 0.0350(15) -0.0028(12) 0.0163(12) 0.0041(12)
N2 0.0501(16) 0.0413(15) 0.0358(15) -0.0080(12) 0.0187(12) 0.0025(12)
N3 0.0366(13) 0.0439(15) 0.0335(14) -0.0058(12) 0.0144(11) -0.0014(11)
N4 0.0502(16) 0.0559(17) 0.0330(15) -0.0041(13) 0.0117(12) -0.0024(14)
N5 0.0391(13) 0.0435(15) 0.0295(13) -0.0017(11) 0.0123(11) 0.0022(11)
N6 0.0456(15) 0.0423(15) 0.0272(14) -0.0044(11) 0.0102(11) 0.0012(12)
N7 0.0384(14) 0.0378(14) 0.0315(14) -0.0020(11) 0.0121(10) 0.0034(11)
N8 0.0502(16) 0.0426(15) 0.0366(15) -0.0025(12) 0.0201(12) 0.0035(12)
C1 0.0379(16) 0.0352(16) 0.0366(17) -0.0016(13) 0.0171(13) -0.0035(13)
C2 0.0384(16) 0.0415(17) 0.0333(17) -0.0061(14) 0.0166(13) -0.0078(14)
C3 0.0405(16) 0.0394(17) 0.0323(16) -0.0031(13) 0.0157(13) -0.0061(13)
C4 0.0453(18) 0.056(2) 0.0335(18) -0.0080(15) 0.0069(14) 0.0069(16)
C5 0.056(2) 0.062(2) 0.042(2) -0.0131(17) 0.0136(17) 0.0098(18)
C6 0.0509(19) 0.051(2) 0.0349(18) 0.0055(15) 0.0104(15) 0.0030(16)
C7 0.0521(19) 0.0418(18) 0.0386(18) -0.0001(15) 0.0162(15) 0.0042(15)
C8 0.0392(16) 0.0312(15) 0.0280(15) 0.0014(12) 0.0121(12) -0.0001(13)
C9 0.0416(17) 0.0340(16) 0.0333(17) 0.0010(13) 0.0138(13) 0.0027(13)
C10 0.0391(16) 0.0321(15) 0.0311(16) 0.0023(13) 0.0144(12) -0.0006(13)
C11 0.0405(17) 0.0423(18) 0.0350(17) -0.0020(14) 0.0110(13) -0.0013(14)
C12 0.0390(17) 0.0460(19) 0.047(2) 0.0025(15) 0.0188(15) 0.0052(15)
C13 0.0447(19) 0.057(2) 0.0360(18) -0.0085(15) 0.0109(14) -0.0010(16)
C14 0.0380(16) 0.0491(19) 0.0375(18) -0.0013(15) 0.0151(14) 0.0023(14)
O1 0.100(3) 0.159(4) 0.097(3) -0.001(3) -0.019(2) 0.012(3)
O2 0.069(2) 0.290(6) 0.136(4) 0.067(4) -0.001(2) -0.008(3)

loop_
_atom_type_symbol
_atom_type_description
_atom_type_scat_dispersion_real
_atom_type_scat_dispersion_imag
_atom_type_scat_source
C C 0.0033 0.0016 'International Tables Vol C Tables 4.2.6.8 and 6.1.1.4'
H H 0.0000 0.0000 'International Tables Vol C Tables 4.2.6.8 and 6.1.1.4'
N N 0.0061 0.0033 'International Tables Vol C Tables 4.2.6.8 and 6.1.1.4'
O O 0.0106 0.0060 'International Tables Vol C Tables 4.2.6.8 and 6.1.1.4'
S S 0.1246 0.1234 'International Tables Vol C Tables 4.2.6.8 and 6.1.1.4'

loop_
_geom_angle_atom_site_label_1
_geom_angle_atom_site_label_2
_geom_angle_atom_site_label_3
_geom_angle
_geom_angle_site_symmetry_1
_geom_angle_site_symmetry_3
_geom_angle_publ_flag
C2 S1 S2 101.60(10) . . ?
C9 S2 S1 101.06(10) . . ?
C1 N1 N2 102.4(2) . . ?
C2 N2 N1 110.6(2) . . ?
C2 N2 H2 124.7 . . ?
N1 N2 H2 124.7 . . ?
C2 N3 C1 102.5(2) . . ?
C5 N4 C6 116.9(3) . . ?
C8 N5 N6 103.2(2) . . ?
C9 N6 N5 109.6(2) . . ?
C9 N6 H6' 125.2 . . ?
N5 N6 H6' 125.2 . . ?
C9 N7 C8 102.9(2) . . ?
C13 N8 C12 116.7(3) . . ?
N1 C1 N3 114.4(3) . . ?
N1 C1 C3 122.2(3) . . ?
N3 C1 C3 123.4(3) . . ?
N3 C2 N2 110.1(3) . . ?
N3 C2 S1 127.4(2) . . ?
N2 C2 S1 122.5(2) . . ?
C4 C3 C7 117.6(3) . . ?
C4 C3 C1 121.6(3) . . ?
C7 C3 C1 120.8(3) . . ?
C5 C4 C3 119.7(3) . . ?
C5 C4 H4 120.1 . . ?
C3 C4 H4 120.1 . . ?
N4 C5 C4 123.1(3) . . ?
N4 C5 H5 118.5 . . ?
C4 C5 H5 118.5 . . ?
N4 C6 C7 124.0(3) . . ?
N4 C6 H6 118.0 . . ?
C7 C6 H6 118.0 . . ?
C6 C7 C3 118.7(3) . . ?
C6 C7 H7 120.6 . . ?
C3 C7 H7 120.6 . . ?
N5 C8 N7 113.8(2) . . ?
N5 C8 C10 122.5(3) . . ?
N7 C8 C10 123.7(2) . . ?
N7 C9 N6 110.5(3) . . ?
N7 C9 S2 127.2(2) . . ?
N6 C9 S2 122.3(2) . . ?
C14 C10 C11 117.5(3) . . ?
C14 C10 C8 121.3(3) . . ?
C11 C10 C8 121.2(3) . . ?
C12 C11 C10 118.9(3) . . ?
C12 C11 H11 120.5 . . ?
C10 C11 H11 120.5 . . ?
N8 C12 C11 123.8(3) . . ?
N8 C12 H12 118.1 . . ?
C11 C12 H12 118.1 . . ?
N8 C13 C14 123.7(3) . . ?
N8 C13 H13 118.1 . . ?
C14 C13 H13 118.1 . . ?
C13 C14 C10 119.3(3) . . ?
C13 C14 H14 120.4 . . ?
C10 C14 H14 120.4 . . ?
H1A O1 H1B 114.1 . . ?
H2A O2 H2B 106.7 . . ?

loop_
_geom_bond_atom_site_label_1
_geom_bond_atom_site_label_2
_geom_bond_distance
_geom_bond_site_symmetry_2
_geom_bond_publ_flag
S1 C2 1.749(3) . ?
S1 S2 2.0659(13) . ?
S2 C9 1.750(3) . ?
N1 C1 1.334(4) . ?
N1 N2 1.346(3) . ?
N2 C2 1.337(4) . ?
N2 H2 0.8600 . ?
N3 C2 1.332(4) . ?
N3 C1 1.363(4) . ?
N4 C5 1.330(4) . ?
N4 C6 1.333(4) . ?
N5 C8 1.333(3) . ?
N5 N6 1.345(3) . ?
N6 C9 1.339(4) . ?
N6 H6' 0.8600 . ?
N7 C9 1.324(3) . ?
N7 C8 1.358(4) . ?
N8 C13 1.330(4) . ?
N8 C12 1.331(4) . ?
C1 C3 1.463(4) . ?
C3 C4 1.382(4) . ?
C3 C7 1.384(4) . ?
C4 C5 1.371(4) . ?
C4 H4 0.9300 . ?
C5 H5 0.9300 . ?
C6 C7 1.371(4) . ?
C6 H6 0.9300 . ?
C7 H7 0.9300 . ?
C8 C10 1.467(4) . ?
C10 C14 1.380(4) . ?
C10 C11 1.388(4) . ?
C11 C12 1.376(4) . ?
C11 H11 0.9300 . ?
C12 H12 0.9300 . ?
C13 C14 1.376(4) . ?
C13 H13 0.9300 . ?
C14 H14 0.9300 . ?
O1 H1A 0.8501 . ?
O1 H1B 0.8502 . ?
O2 H2A 0.8503 . ?
O2 H2B 0.8501 . ?

loop_
_geom_torsion_atom_site_label_1
_geom_torsion_atom_site_label_2
_geom_torsion_atom_site_label_3
_geom_torsion_atom_site_label_4
_geom_torsion
_geom_torsion_site_symmetry_1
_geom_torsion_site_symmetry_2
_geom_torsion_site_symmetry_3
_geom_torsion_site_symmetry_4
_geom_torsion_publ_flag
C2 S1 S2 C9 -82.68(14) . . . . ?
C1 N1 N2 C2 0.2(3) . . . . ?
C8 N5 N6 C9 0.5(3) . . . . ?
N2 N1 C1 N3 -0.2(3) . . . . ?
N2 N1 C1 C3 178.2(3) . . . . ?
C2 N3 C1 N1 0.1(3) . . . . ?
C2 N3 C1 C3 -178.3(3) . . . . ?
C1 N3 C2 N2 0.0(3) . . . . ?
C1 N3 C2 S1 -179.0(2) . . . . ?
N1 N2 C2 N3 -0.2(3) . . . . ?
N1 N2 C2 S1 178.9(2) . . . . ?
S2 S1 C2 N3 -83.3(3) . . . . ?
S2 S1 C2 N2 97.8(2) . . . . ?
N1 C1 C3 C4 -175.7(3) . . . . ?
N3 C1 C3 C4 2.6(4) . . . . ?
N1 C1 C3 C7 2.0(4) . . . . ?
N3 C1 C3 C7 -179.7(3) . . . . ?
C7 C3 C4 C5 0.2(5) . . . . ?
C1 C3 C4 C5 177.9(3) . . . . ?
C6 N4 C5 C4 0.4(5) . . . . ?
C3 C4 C5 N4 -0.7(5) . . . . ?
C5 N4 C6 C7 0.2(5) . . . . ?
N4 C6 C7 C3 -0.7(5) . . . . ?
C4 C3 C7 C6 0.5(5) . . . . ?
C1 C3 C7 C6 -177.3(3) . . . . ?
N6 N5 C8 N7 -0.6(3) . . . . ?
N6 N5 C8 C10 179.8(3) . . . . ?
C9 N7 C8 N5 0.4(3) . . . . ?
C9 N7 C8 C10 -180.0(3) . . . . ?
C8 N7 C9 N6 -0.1(3) . . . . ?
C8 N7 C9 S2 -178.3(2) . . . . ?
N5 N6 C9 N7 -0.3(3) . . . . ?
N5 N6 C9 S2 178.0(2) . . . . ?
S1 S2 C9 N7 -87.2(3) . . . . ?
S1 S2 C9 N6 94.7(2) . . . . ?
N5 C8 C10 C14 -174.8(3) . . . . ?
N7 C8 C10 C14 5.6(4) . . . . ?
N5 C8 C10 C11 3.9(4) . . . . ?
N7 C8 C10 C11 -175.7(3) . . . . ?
C14 C10 C11 C12 -0.9(4) . . . . ?
C8 C10 C11 C12 -179.7(3) . . . . ?
C13 N8 C12 C11 -0.3(5) . . . . ?
C10 C11 C12 N8 0.8(5) . . . . ?
C12 N8 C13 C14 -0.2(5) . . . . ?
N8 C13 C14 C10 0.0(5) . . . . ?
C11 C10 C14 C13 0.6(4) . . . . ?
C8 C10 C14 C13 179.4(3) . . . . ?

loop_
_cod_related_entry_id
_cod_related_entry_database
_cod_related_entry_code
1 ChemSpider 21118696
